data_8101556
loop_
_publ_author_name
'Habsaoui, Amar'
'Gaydou, Emile M.'
'Wallet, Jean-Claude'

_publ_section_title
;
Crystal structure of 6-hydroxy-2',3',4'-trimethoxyflavone, C~18~H~16~O~6~
;
_journal_issue 4
_journal_name_full 'Zeitschrift f\"ur Kristallographie - New Crystal Structures'
_journal_page_first 465
_journal_page_last 466
_journal_volume 214
_journal_year 1999
_chemical_formula_sum 'C18 H16 O6'
_chemical_formula_weight 328.32
_chemical_melting_point 478
_space_group_IT_number 14
_symmetry_cell_setting monoclinic
_symmetry_space_group_name_Hall '-P 2yn'
_symmetry_space_group_name_H-M 'P 1 21/n 1'
_cell_angle_alpha 90.0
_cell_angle_beta 92.87(1)
_cell_angle_gamma 90.0
_cell_formula_units_Z 4
_cell_length_a 14.684(2)
_cell_length_b 13.251(2)
_cell_length_c 7.982(1)
_cell_measurement_temperature 293
_cell_volume 1551.1(4)
_diffrn_ambient_temperature 293
_exptl_crystal_density_diffrn 1.406
_refine_ls_R_factor_obs .057
_refine_ls_wR_factor_obs .082
_cod_original_sg_symbol_H-M 'P 21/n'
_cod_database_code 8101556

loop_
_symmetry_equiv_pos_as_xyz
'x, y, z'
'x + 1/2, -y + 1/2, z + 1/2'
'-x, -y, -z'
'-x - 1/2, y - 1/2, -z - 1/2'

loop_
_atom_site_aniso_label
_atom_site_aniso_U_11
_atom_site_aniso_U_22
_atom_site_aniso_U_33
_atom_site_aniso_U_12
_atom_site_aniso_U_13
_atom_site_aniso_U_23
_atom_site_aniso_type_symbol
C2 .038(1) .043(1) .040(1) .002(1) -.003(1) -.003(1) C
C3 .043(1) .046(1) .051(1) .005(1) -.011(1) -.008(1) C
C4 .040(1) .045(1) .047(1) .001(1) -.008(1) -.007(1) C
O4 .051(1) .052(1) .077(1) .005(1) -.025(1) -.022(1) O
C5 .040(1) .043(1) .052(1) .001(1) -.009(1) -.005(1) C
C6 .039(1) .043(1) .047(1) .003(1) -.003(1) .000(1) C
O6 .047(1) .043(1) .070(1) .007(1) -.012(1) -.006(1) O
C7 .039(1) .050(1) .053(1) .003(1) -.010(1) -.001(1) C
C8 .039(1) .049(1) .052(1) .000(1) -.009(1) -.005(1) C
C9 .037(1) .040(1) .042(1) .000(1) -.002(1) -.003(1) C
C10 .037(1) .042(1) .040(1) .000(1) -.004(1) -.002(1) C
C1' .038(1) .042(1) .042(1) -.001(1) -.002(1) -.004(1) C
C2' .038(1) .043(1) .042(1) -.002(1) -.004(1) -.007(1) C
O2' .037(1) .051(1) .065(1) -.003(1) -.005(1) -.016(1) O
C2'1 .065(1) .071(2) .094(2) -.023(1) .019(1) -.005(1) C
C3' .038(1) .046(1) .046(1) .002(1) .000(1) -.007(1) C
O3' .042(1) .054(1) .066(1) .008(1) -.004(1) -.012(1) O
C3'1 .068(2) .090(2) .078(2) .022(1) -.018(1) .003(1) C
C4' .047(1) .039(1) .047(1) -.003(1) .002(1) -.006(1) C
O4' .054(1) .042(1) .076(1) .000(1) -.001(1) -.011(1) O
C4'1 .065(2) .044(1) .078(2) -.013(1) .008(1) -.015(1) C
C5' .039(1) .047(1) .056(1) -.007(1) -.002(1) -.005(1) C
C6' .037(1) .048(1) .052(1) -.002(1) -.001(1) -.005(1) C
O1 .038(1) .041(1) .052(1) .001(1) -.008(1) -.008(1) O

loop_
_atom_site_label
_atom_site_fract_x
_atom_site_fract_y
_atom_site_fract_z
_atom_site_U_iso_or_equiv
_atom_site_thermal_displace_type
_atom_site_type_symbol
_atom_site_occupancy
C2 1.0074(1) .1254(1) .2882(2) 3.20(4) Uani C 1
C3 1.0615(1) .1891(1) .3819(3) 3.71(5) Uani C 1
C4 1.0362(1) .2912(1) .4149(3) 3.52(4) Uani C 1
O4 1.0852(1) .3500(1) .5001(2) 4.82(4) Uani O 1
C5 .9131(1) .4195(1) .3596(3) 3.56(5) Uani C 1
C6 .8314(1) .4470(1) .2813(2) 3.40(4) Uani C 1
O6 .7942(1) .5407(1) .2978(2) 4.26(4) Uani O 1
C7 .7826(1) .3775(2) .1786(3) 3.77(5) Uani C 1
C8 .8154(1) .2811(2) .1576(3) 3.71(5) Uani C 1
C9 .8979(1) .2541(1) .2390(2) 3.13(4) Uani C 1
C10 .9481(1) .3222(1) .3379(2) 3.17(4) Uani C 1
C1' 1.0233(1) .0180(1) .2544(2) 3.20(4) Uani C 1
C2' 1.1103(1) -.0267(1) .2722(2) 3.24(4) Uani C 1
O2' 1.1848(1) .0302(1) .3217(2) 4.05(4) Uani O 1
C2'1 1.2508(2) 0.0458(2) .1990(4) 6.02(8) Uani C 1
C3' 1.1219(1) -.1295(1) .2438(3) 3.41(4) Uani C 1
O3' 1.2065(1) -.1728(1) .2550(2) 4.27(4) Uani O 1
C3'1 1.2452(2) -.1847(2) .4190(4) 6.26(8) Uani C 1
C4' 1.0467(1) -.1898(1) .1955(3) 3.51(5) Uani C 1
O4' 1.0658(1) -.2891(1) .1749(2) 4.55(4) Uani O 1
C4'1 .9949(2) -.3528(2) .1100(4) 4.95(6) Uani C 1
C5' .9611(1) -.1461(1) .1742(3) 3.77(5) Uani C 1
C6' .9500(1) -.0438(2) .2034(3) 3.62(5) Uani C 1
O1 .9268(1) .1566(1) .2150(2) 3.49(3) Uani O 1
H3 1.1268 .1611 .4332 7.71 Biso H 1
H5 .9502 .4731 .4393 7.56 Biso H 1
H7 .7201 .3997 .1147 7.77 Biso H 1
H8 .7771 .2277 .0800 7.71 Biso H 1
H2'1A 1.2196 .0832 .0919 10.02 Biso H 1
H2'1B 1.3062 .0912 .2535 10.02 Biso H 1
H2'1C 1.2775 -.0270 .1627 10.02 Biso H 1
H3'1A 1.2011 -.2314 .4897 10.26 Biso H 1
H3'1B 1.3113 -.2187 .4122 10.26 Biso H 1
H3'1C 1.2517 -.1107 .4768 10.26 Biso H 1
H4'1A .9726 -.3265 -.0143 8.95 Biso H 1
H4'1B 1.0209 -.4292 .1002 8.95 Biso H 1
H4'1C .9390 -.3514 .1913 8.95 Biso H 1
H5' .9025 -.1918 .1344 7.77 Biso H 1
H6' .8825 -.0104 .1863 7.62 Biso H 1

loop_
_geom_bond_atom_site_label_1
_geom_bond_atom_site_label_2
_geom_bond_distance
_geom_bond_publ_flag
O1 C2 1.358(2) yes
O1 C9 1.376(2) yes
C2 C3 1.358(3) yes
C2 C1' 1.470(3) yes
C3 C4 1.430(3) yes
C4 O4 1.240(2) yes
C4 C10 1.464(3) yes
C5 C6 1.373(3) yes
C5 C10 1.401(3) yes
C6 C7 1.405(3) yes
C7 C8 1.378(3) yes
C8 C9 1.392(3) yes
C9 C10 1.387(3) yes
C1' C2' 1.409(2) yes
C1' C6' 1.398(3) yes
C2' O2' 1.370(2) yes
C2' C3' 1.392(3) yes
O2' C2'1 1.427(4) yes
C3' O3' 1.368(2) yes
C4' C5' 1.387(3) yes
C5' C6' 1.386(3) yes
C6 O6 1.366(2) yes
O4' C4'1 1.418(3) yes
C3' C4' 1.401(3) yes
O3' C3'1 1.410(4) yes
C4' O4' 1.357(2) yes

loop_
_cod_related_entry_id
_cod_related_entry_database
_cod_related_entry_code
1 ChemSpider 331064
